data_4333983
loop_
_publ_author_name
'Ananda Kumar Jami'
'Viswanathan Baskar'
'E. Carolina Sa\~nudo'

_publ_section_title
;
 New Structural Form of a Tetranuclear Lanthanide Hydroxo Cluster: Dy4
 Analogue Display Slow Magnetic Relaxation
;
_journal_name_full 'Inorganic Chemistry'
_journal_page_first 2432
_journal_page_last 2438
_journal_paper_doi 10.1021/ic3022886
_journal_volume 52
_journal_year 2013
_chemical_formula_moiety 'C83 H100 Cl3 Ho4 N10 O23'
_chemical_formula_sum 'C83 H100 Cl3 Ho4 N10 O23'
_chemical_formula_weight 2371.80
_chemical_name_systematic
; 
 ? 
;
_space_group_IT_number 2
_symmetry_cell_setting triclinic
_symmetry_space_group_name_Hall '-P 1'
_symmetry_space_group_name_H-M 'P -1'
_atom_sites_solution_hydrogens geom
_atom_sites_solution_primary direct
_atom_sites_solution_secondary difmap
_audit_creation_method SHELXL-97
_cell_angle_alpha 73.726(2)
_cell_angle_beta 76.970(2)
_cell_angle_gamma 85.834(2)
_cell_formula_units_Z 2
_cell_length_a 13.9722(17)
_cell_length_b 14.9105(18)
_cell_length_c 22.133(3)
_cell_measurement_reflns_used 9324
_cell_measurement_temperature 100(2)
_cell_measurement_theta_max 24.98
_cell_measurement_theta_min 2.20
_cell_volume 4312.1(9)
_computing_cell_refinement 'Bruker SMART'
_computing_data_collection 'Bruker SMART'
_computing_data_reduction 'Bruker SAINT'
_computing_molecular_graphics 'Bruker SHELXTL'
_computing_publication_material 'Bruker SHELXTL'
_computing_structure_refinement 'SHELXL-97 (Sheldrick, 1997)'
_computing_structure_solution 'SHELXS-97 (Sheldrick, 1990)'
_diffrn_ambient_temperature 100(2)
_diffrn_measured_fraction_theta_full 0.993
_diffrn_measured_fraction_theta_max 0.993
_diffrn_measurement_device_type 'CCD area detector'
_diffrn_measurement_method 'phi and omega scans'
_diffrn_radiation_monochromator graphite
_diffrn_radiation_source 'fine-focus sealed tube'
_diffrn_radiation_type MoK\a
_diffrn_radiation_wavelength 0.71073
_diffrn_reflns_av_R_equivalents 0.0341
_diffrn_reflns_av_sigmaI/netI 0.0392
_diffrn_reflns_limit_h_max 16
_diffrn_reflns_limit_h_min -16
_diffrn_reflns_limit_k_max 17
_diffrn_reflns_limit_k_min -17
_diffrn_reflns_limit_l_max 26
_diffrn_reflns_limit_l_min -26
_diffrn_reflns_number 41366
_diffrn_reflns_theta_full 25.00
_diffrn_reflns_theta_max 25.00
_diffrn_reflns_theta_min 1.42
_exptl_absorpt_coefficient_mu 3.803
_exptl_absorpt_correction_T_max 0.7023
_exptl_absorpt_correction_T_min 0.5168
_exptl_absorpt_correction_type multi-scan
_exptl_absorpt_process_details brukarsadabs
_exptl_crystal_colour yellow
_exptl_crystal_density_diffrn 1.827
_exptl_crystal_description block
_exptl_crystal_F_000 2342
_exptl_crystal_size_max 0.20
_exptl_crystal_size_mid 0.16
_exptl_crystal_size_min 0.10
_refine_diff_density_max 1.525
_refine_diff_density_min -0.837
_refine_diff_density_rms 0.130
_refine_ls_extinction_method none
_refine_ls_goodness_of_fit_ref 1.079
_refine_ls_hydrogen_treatment mixed
_refine_ls_matrix_type full
_refine_ls_number_parameters 1139
_refine_ls_number_reflns 15100
_refine_ls_number_restraints 0
_refine_ls_restrained_S_all 1.079
_refine_ls_R_factor_all 0.0416
_refine_ls_R_factor_gt 0.0373
_refine_ls_shift/su_max 0.001
_refine_ls_shift/su_mean 0.000
_refine_ls_structure_factor_coef Fsqd
_refine_ls_weighting_details 'calc w=1/[\s^2^(Fo^2^)+(0.0290P)^2^+19.4145P] where P=(Fo^2^+2Fc^2^)/3'
_refine_ls_weighting_scheme calc
_refine_ls_wR_factor_gt 0.0832
_refine_ls_wR_factor_ref 0.0852
_reflns_number_gt 13809
_reflns_number_total 15100
_reflns_threshold_expression >2sigma(I)
_cod_data_source_file ic3022886_si_003_3.cif
_cod_data_source_block 3
_cod_original_cell_volume 4312.2(9)
_cod_original_sg_symbol_H-M 'P -1 '
_cod_database_code 4333983

loop_
_symmetry_equiv_pos_as_xyz
'x, y, z'
'-x, -y, -z'

loop_
_atom_site_label
_atom_site_type_symbol
_atom_site_fract_x
_atom_site_fract_y
_atom_site_fract_z
_atom_site_U_iso_or_equiv
_atom_site_adp_type
_atom_site_occupancy
_atom_site_symmetry_multiplicity
_atom_site_calc_flag
_atom_site_refinement_flags
_atom_site_disorder_assembly
_atom_site_disorder_group
C1 C 0.0621(4) -0.1674(4) 0.3441(3) 0.0236(12) Uani 1 1 d . . .
C2 C 0.0788(5) -0.2588(4) 0.3360(3) 0.0302(14) Uani 1 1 d . . .
C3 C 0.0973(5) -0.3317(4) 0.3860(3) 0.0391(16) Uani 1 1 d . . .
H3 H 0.1052 -0.3928 0.3803 0.047 Uiso 1 1 calc R . .
C4 C 0.1047(6) -0.3189(4) 0.4446(3) 0.0420(17) Uani 1 1 d . . .
H4 H 0.1167 -0.3703 0.4789 0.050 Uiso 1 1 calc R . .
C5 C 0.0942(5) -0.2302(4) 0.4515(3) 0.0330(14) Uani 1 1 d . . .
H5 H 0.1022 -0.2198 0.4905 0.040 Uiso 1 1 calc R . .
C6 C 0.0720(4) -0.1542(4) 0.4027(3) 0.0244(12) Uani 1 1 d . . .
C7 C 0.0606(4) -0.0641(4) 0.4150(2) 0.0224(12) Uani 1 1 d . . .
H7 H 0.0892 -0.0561 0.4482 0.027 Uiso 1 1 calc R . .
C8 C 0.0147(4) 0.0929(4) 0.4037(2) 0.0209(11) Uani 1 1 d . . .
H8A H 0.0659 0.0908 0.4285 0.025 Uiso 1 1 calc R . .
H8B H -0.0500 0.1020 0.4309 0.025 Uiso 1 1 calc R . .
C9 C 0.0343(4) 0.1728(4) 0.3421(3) 0.0221(12) Uani 1 1 d . . .
C10 C 0.0203(4) 0.2661(4) 0.3572(3) 0.0262(13) Uani 1 1 d . . .
H10A H 0.0584 0.2675 0.3896 0.031 Uiso 1 1 calc R . .
H10B H 0.0439 0.3168 0.3178 0.031 Uiso 1 1 calc R . .
C11 C 0.0868(6) -0.3582(4) 0.2681(3) 0.0384(16) Uani 1 1 d . . .
H11A H 0.1509 -0.3823 0.2766 0.058 Uiso 1 1 calc R . .
H11B H 0.0851 -0.3550 0.2235 0.058 Uiso 1 1 calc R . .
H11C H 0.0350 -0.3998 0.2976 0.058 Uiso 1 1 calc R . .
C12 C 0.0294(4) 0.2356(3) 0.0301(2) 0.0182(11) Uani 1 1 d . . .
C13 C 0.1061(4) 0.2275(4) -0.0219(2) 0.0200(11) Uani 1 1 d . . .
C14 C 0.0966(4) 0.2609(4) -0.0845(3) 0.0235(12) Uani 1 1 d . . .
H14 H 0.1503 0.2577 -0.1189 0.028 Uiso 1 1 calc R . .
C15 C 0.0075(4) 0.2994(4) -0.0971(3) 0.0257(13) Uani 1 1 d . . .
H15 H 0.0010 0.3250 -0.1404 0.031 Uiso 1 1 calc R . .
C16 C -0.0714(4) 0.3011(4) -0.0476(3) 0.0237(12) Uani 1 1 d . . .
H16 H -0.1332 0.3240 -0.0570 0.028 Uiso 1 1 calc R . .
C17 C -0.0618(4) 0.2691(3) 0.0170(2) 0.0203(11) Uani 1 1 d . . .
C18 C -0.1495(4) 0.2639(4) 0.0670(3) 0.0224(12) Uani 1 1 d . . .
H18 H -0.2107 0.2746 0.0540 0.027 Uiso 1 1 calc R . .
C19 C -0.2474(4) 0.2378(4) 0.1709(3) 0.0239(12) Uani 1 1 d . . .
H19A H -0.2996 0.2371 0.1473 0.029 Uiso 1 1 calc R . .
H19B H -0.2596 0.2917 0.1896 0.029 Uiso 1 1 calc R . .
C20 C -0.2490(4) 0.1476(4) 0.2241(3) 0.0253(12) Uani 1 1 d . . .
C21 C -0.3427(4) 0.1375(5) 0.2744(3) 0.0354(15) Uani 1 1 d . . .
H21A H -0.3996 0.1470 0.2535 0.042 Uiso 1 1 calc R . .
H21B H -0.3464 0.0737 0.3041 0.042 Uiso 1 1 calc R . .
C22 C 0.2722(4) 0.1783(4) -0.0508(3) 0.0269(13) Uani 1 1 d . . .
H22A H 0.2553 0.1451 -0.0793 0.040 Uiso 1 1 calc R . .
H22B H 0.3249 0.1444 -0.0308 0.040 Uiso 1 1 calc R . .
H22C H 0.2943 0.2414 -0.0758 0.040 Uiso 1 1 calc R . .
C23 C 0.2149(4) 0.1925(4) 0.2097(2) 0.0206(12) Uani 1 1 d . . .
C24 C 0.2721(4) 0.1117(4) 0.2286(2) 0.0232(12) Uani 1 1 d . . .
C25 C 0.3499(4) 0.1149(4) 0.2562(3) 0.0272(13) Uani 1 1 d . . .
H25 H 0.3873 0.0600 0.2695 0.033 Uiso 1 1 calc R . .
C26 C 0.3740(4) 0.1993(5) 0.2645(3) 0.0310(14) Uani 1 1 d . . .
H26 H 0.4284 0.2016 0.2831 0.037 Uiso 1 1 calc R . .
C27 C 0.3203(4) 0.2780(4) 0.2464(3) 0.0281(13) Uani 1 1 d . . .
H27 H 0.3389 0.3352 0.2512 0.034 Uiso 1 1 calc R . .
C28 C 0.2378(4) 0.2759(4) 0.2206(3) 0.0231(12) Uani 1 1 d . . .
C29 C 0.1796(4) 0.3593(4) 0.2045(3) 0.0271(13) Uani 1 1 d . . .
H29 H 0.2077 0.4165 0.2024 0.033 Uiso 1 1 calc R . .
C30 C 0.0514(5) 0.4590(4) 0.1768(3) 0.0353(15) Uani 1 1 d . . .
H30A H 0.0969 0.4997 0.1401 0.042 Uiso 1 1 calc R . .
H30B H 0.0433 0.4850 0.2142 0.042 Uiso 1 1 calc R . .
C31 C -0.0466(5) 0.4578(4) 0.1596(3) 0.0352(15) Uani 1 1 d . . .
C32 C -0.1298(5) 0.4242(4) 0.2171(3) 0.0384(16) Uani 1 1 d . . .
H32A H -0.1282 0.4569 0.2501 0.046 Uiso 1 1 calc R . .
H32B H -0.1934 0.4387 0.2037 0.046 Uiso 1 1 calc R . .
C33 C 0.2869(5) -0.0523(4) 0.2427(3) 0.0322(14) Uani 1 1 d . . .
H33A H 0.3577 -0.0496 0.2242 0.048 Uiso 1 1 calc R . .
H33B H 0.2582 -0.1030 0.2326 0.048 Uiso 1 1 calc R . .
H33C H 0.2759 -0.0640 0.2896 0.048 Uiso 1 1 calc R . .
C34 C -0.2186(4) 0.0064(4) 0.4428(3) 0.0292(14) Uani 1 1 d . . .
C35 C -0.1995(4) -0.0907(5) 0.4518(3) 0.0348(15) Uani 1 1 d . . .
C36 C -0.2180(5) -0.1541(5) 0.5108(3) 0.0419(17) Uani 1 1 d . . .
H36 H -0.2030 -0.2185 0.5153 0.050 Uiso 1 1 calc R . .
C37 C -0.2585(5) -0.1227(5) 0.5636(3) 0.0439(18) Uani 1 1 d . . .
H37 H -0.2716 -0.1665 0.6048 0.053 Uiso 1 1 calc R . .
C38 C -0.2807(5) -0.0316(6) 0.5591(3) 0.0425(18) Uani 1 1 d . . .
H38 H -0.3095 -0.0126 0.5968 0.051 Uiso 1 1 calc R . .
C39 C -0.2607(4) 0.0363(5) 0.4974(3) 0.0371(16) Uani 1 1 d . . .
C40 C -0.2881(5) 0.1299(5) 0.4958(3) 0.0415(17) Uani 1 1 d . . .
H40 H -0.3192 0.1412 0.5359 0.050 Uiso 1 1 calc R . .
C41 C -0.3109(6) 0.2910(6) 0.4599(3) 0.058(2) Uani 1 1 d . . .
H41A H -0.2544 0.3268 0.4606 0.069 Uiso 1 1 calc R . .
H41B H -0.3565 0.2799 0.5025 0.069 Uiso 1 1 calc R . .
C42 C -0.3640(8) 0.3478(6) 0.4069(4) 0.078(3) Uani 1 1 d . B .
H42 H -0.4191 0.3101 0.4052 0.094 Uiso 1 1 calc R . .
C43 C -0.4004(8) 0.4360(8) 0.4130(5) 0.092(4) Uani 1 1 d . . .
H43A H -0.4171 0.4732 0.3720 0.111 Uiso 1 1 calc R A 1
H43B H -0.4612 0.4281 0.4472 0.111 Uiso 1 1 calc R A 1
C44 C -0.1588(5) -0.2100(4) 0.3962(3) 0.0406(16) Uani 1 1 d . . .
H44A H -0.1168 -0.2454 0.4248 0.061 Uiso 1 1 calc R . .
H44B H -0.1343 -0.2178 0.3528 0.061 Uiso 1 1 calc R . .
H44C H -0.2262 -0.2332 0.4127 0.061 Uiso 1 1 calc R . .
C45 C 0.3928(4) 0.1035(4) 0.0889(2) 0.0207(12) Uani 1 1 d . . .
C46 C 0.4692(4) 0.1539(4) 0.0974(3) 0.0230(12) Uani 1 1 d . . .
C47 C 0.5574(4) 0.1126(4) 0.1049(3) 0.0287(13) Uani 1 1 d . . .
H47 H 0.6060 0.1469 0.1126 0.034 Uiso 1 1 calc R . .
C48 C 0.5779(4) 0.0209(4) 0.1016(3) 0.0306(14) Uani 1 1 d . . .
H48 H 0.6390 -0.0079 0.1083 0.037 Uiso 1 1 calc R . .
C49 C 0.5087(4) -0.0269(4) 0.0886(3) 0.0297(13) Uani 1 1 d . . .
H49 H 0.5234 -0.0884 0.0843 0.036 Uiso 1 1 calc R . .
C50 C 0.4165(4) 0.0128(4) 0.0814(3) 0.0250(12) Uani 1 1 d . . .
C51 C 0.3492(4) -0.0395(4) 0.0632(3) 0.0238(12) Uani 1 1 d . . .
H51 H 0.3748 -0.0934 0.0499 0.029 Uiso 1 1 calc R . .
C52 C 0.2051(4) -0.0765(4) 0.0377(3) 0.0246(12) Uani 1 1 d . . .
H52A H 0.2336 -0.1404 0.0442 0.029 Uiso 1 1 calc R . .
H52B H 0.2108 -0.0484 -0.0091 0.029 Uiso 1 1 calc R . .
C53 C 0.0984(4) -0.0811(4) 0.0719(3) 0.0226(12) Uani 1 1 d . . .
C54 C 0.0816(4) -0.1319(4) 0.1426(3) 0.0252(12) Uani 1 1 d . . .
H54A H 0.0102 -0.1389 0.1613 0.030 Uiso 1 1 calc R . .
H54B H 0.1119 -0.1950 0.1484 0.030 Uiso 1 1 calc R . .
C55 C 0.5153(5) 0.2999(5) 0.1041(3) 0.0391(16) Uani 1 1 d . . .
H55A H 0.5332 0.2746 0.1460 0.059 Uiso 1 1 calc R . .
H55B H 0.4895 0.3637 0.1005 0.059 Uiso 1 1 calc R . .
H55C H 0.5735 0.3008 0.0696 0.059 Uiso 1 1 calc R . .
C56 C 0.2571(7) 0.4182(6) 0.4870(4) 0.062(2) Uani 1 1 d . . .
H56 H 0.2693 0.4249 0.5260 0.075 Uiso 1 1 calc R . .
C57 C 0.3317(6) 0.3986(5) 0.4438(4) 0.055(2) Uani 1 1 d . . .
H57 H 0.3961 0.3903 0.4520 0.066 Uiso 1 1 calc R . .
C58 C 0.3149(8) 0.3908(6) 0.3888(5) 0.069(3) Uani 1 1 d . . .
H58 H 0.3683 0.3785 0.3569 0.083 Uiso 1 1 calc R . .
C59 C 0.2233(7) 0.4001(5) 0.3771(4) 0.056(2) Uani 1 1 d . . .
H59 H 0.2128 0.3934 0.3377 0.067 Uiso 1 1 calc R . .
C60 C 0.1471(7) 0.4186(5) 0.4211(4) 0.052(2) Uani 1 1 d . . .
H60 H 0.0826 0.4244 0.4132 0.063 Uiso 1 1 calc R . .
C61 C 0.3315(9) 0.5963(9) 0.1103(8) 0.116(5) Uani 1 1 d . . .
H61 H 0.3186 0.5705 0.0783 0.139 Uiso 1 1 calc R . .
C62 C 0.3827(12) 0.5425(10) 0.1543(12) 0.158(11) Uani 1 1 d . . .
H62 H 0.4067 0.4818 0.1527 0.190 Uiso 1 1 calc R . .
C63 C 0.3968(10) 0.5815(12) 0.2002(10) 0.155(9) Uani 1 1 d . . .
H63 H 0.4316 0.5469 0.2317 0.186 Uiso 1 1 calc R . .
C64 C 0.3630(8) 0.6680(10) 0.2025(6) 0.110(5) Uani 1 1 d . . .
H64 H 0.3722 0.6939 0.2354 0.132 Uiso 1 1 calc R . .
C65 C 0.3160(7) 0.7160(7) 0.1568(5) 0.077(3) Uani 1 1 d . . .
H65 H 0.2933 0.7774 0.1576 0.092 Uiso 1 1 calc R . .
C66 C 0.3470(9) 0.7462(8) 0.3565(5) 0.091(3) Uani 1 1 d . . .
H66 H 0.2861 0.7664 0.3447 0.110 Uiso 1 1 calc R . .
C67 C 0.3600(11) 0.6533(10) 0.3807(6) 0.111(4) Uani 1 1 d . . .
H67 H 0.3103 0.6097 0.3864 0.133 Uiso 1 1 calc R . .
C68 C 0.4466(13) 0.6263(14) 0.3963(7) 0.145(7) Uani 1 1 d . . .
H68 H 0.4580 0.5615 0.4133 0.175 Uiso 1 1 calc R . .
C69 C 0.5207(9) 0.6881(15) 0.3888(6) 0.122(6) Uani 1 1 d . . .
H69 H 0.5805 0.6676 0.4021 0.146 Uiso 1 1 calc R . .
C70 C 0.5035(10) 0.7759(13) 0.3626(6) 0.116(5) Uani 1 1 d . . .
H70 H 0.5566 0.8176 0.3530 0.140 Uiso 1 1 calc R . .
C71 C 0.6505(10) 0.6180(12) 0.2423(6) 0.104(4) Uani 1 1 d . . .
H71 H 0.6161 0.5704 0.2353 0.125 Uiso 1 1 calc R . .
C72 C 0.7221(9) 0.5946(12) 0.2764(5) 0.112(5) Uani 1 1 d . . .
H72 H 0.7387 0.5313 0.2946 0.134 Uiso 1 1 calc R . .
C73 C 0.7703(7) 0.6689(14) 0.2833(5) 0.112(5) Uani 1 1 d . . .
H73 H 0.8220 0.6528 0.3060 0.134 Uiso 1 1 calc R . .
C74 C 0.7519(8) 0.7605(10) 0.2615(5) 0.092(4) Uani 1 1 d . . .
H74 H 0.7862 0.8073 0.2694 0.110 Uiso 1 1 calc R . .
C75 C 0.6831(8) 0.7800(10) 0.2285(4) 0.100(4) Uani 1 1 d . . .
H75 H 0.6699 0.8443 0.2107 0.120 Uiso 1 1 calc R . .
C76 C 0.8093(5) 0.4837(5) 0.0582(4) 0.0370(15) Uani 1 1 d . . .
H76 H 0.8522 0.4402 0.0796 0.044 Uiso 1 1 calc R . .
C77 C 0.8407(5) 0.5421(7) 0.0019(5) 0.063(3) Uani 1 1 d . . .
H77 H 0.9072 0.5356 -0.0188 0.075 Uiso 1 1 calc R . .
C78 C 0.7853(7) 0.6130(6) -0.0304(3) 0.062(3) Uani 1 1 d . . .
H78 H 0.8127 0.6547 -0.0708 0.074 Uiso 1 1 calc R . .
C79 C 0.6853(6) 0.6194(5) 0.0008(3) 0.0442(17) Uani 1 1 d . . .
H79 H 0.6426 0.6665 -0.0176 0.053 Uiso 1 1 calc R . .
C80 C 0.6535(5) 0.5549(5) 0.0580(4) 0.0444(17) Uani 1 1 d . . .
H80 H 0.5871 0.5558 0.0806 0.053 Uiso 1 1 calc R . .
C81 C 0.5277(6) 0.9122(7) 0.4976(4) 0.065(2) Uani 1 1 d . . .
H81 H 0.5459 0.8496 0.4976 0.078 Uiso 1 1 calc R . .
C82 C 0.5430(6) 0.9800(7) 0.4424(4) 0.057(2) Uani 1 1 d . . .
H82 H 0.5729 0.9669 0.4027 0.069 Uiso 1 1 calc R . .
C83 C 0.5153(6) 1.0663(8) 0.4445(4) 0.070(3) Uani 1 1 d . . .
H83 H 0.5250 1.1151 0.4055 0.084 Uiso 1 1 calc R . .
Cl1 Cl 0.55889(14) 0.38085(12) 0.25187(9) 0.0514(5) Uani 1 1 d . . .
Cl2 Cl 0.90025(16) 0.47531(12) 0.38272(10) 0.0554(5) Uani 1 1 d . . .
Cl3 Cl 0.84858(11) 0.99700(11) 0.11928(7) 0.0326(3) Uani 1 1 d . . .
H9 H 0.102(4) 0.168(3) 0.322(2) 0.010(12) Uiso 1 1 d . . .
H31 H -0.062(4) 0.517(5) 0.138(3) 0.031(17) Uiso 1 1 d . . .
H53 H 0.058(4) -0.107(3) 0.054(2) 0.008(12) Uiso 1 1 d . . .
Ho1 Ho -0.076196(18) 0.015612(17) 0.302345(11) 0.01888(7) Uani 1 1 d . . .
Ho2 Ho -0.190759(19) 0.22273(2) 0.333504(12) 0.02590(7) Uani 1 1 d . B .
Ho3 Ho -0.019573(18) 0.236796(16) 0.187324(11) 0.01736(7) Uani 1 1 d . . .
Ho4 Ho 0.155746(17) 0.085322(16) 0.118766(11) 0.01694(7) Uani 1 1 d . . .
N1 N 0.0157(3) 0.0063(3) 0.3856(2) 0.0202(10) Uani 1 1 d . . .
N3 N -0.1516(3) 0.2462(3) 0.1271(2) 0.0211(10) Uani 1 1 d . . .
N4 N 0.0933(4) 0.3637(3) 0.1927(2) 0.0256(11) Uani 1 1 d . . .
N2 N -0.2760(4) 0.2004(4) 0.4473(2) 0.0361(13) Uani 1 1 d . . .
N5 N 0.2591(3) -0.0198(3) 0.0635(2) 0.0224(10) Uani 1 1 d . . .
N6 N 0.1634(7) 0.4291(5) 0.4776(4) 0.077(2) Uani 1 1 d . . .
N7 N 0.2991(7) 0.6824(6) 0.1103(5) 0.096(3) Uani 1 1 d . . .
N8 N 0.4158(8) 0.8149(10) 0.3473(4) 0.120(4) Uani 1 1 d . . .
N9 N 0.6263(8) 0.7145(13) 0.2167(5) 0.138(5) Uani 1 1 d . . .
N10 N 0.7185(6) 0.4882(5) 0.0828(4) 0.076(2) Uani 1 1 d . . .
O1 O -0.0019(3) 0.0710(2) 0.19617(16) 0.0185(8) Uani 1 1 d . . .
O2 O 0.0360(3) -0.0992(2) 0.29722(17) 0.0228(8) Uani 1 1 d . . .
O3 O -0.0292(3) 0.1650(3) 0.30192(16) 0.0198(8) Uani 1 1 d . . .
O4 O -0.0818(3) 0.2790(3) 0.38178(18) 0.0272(9) Uani 1 1 d . . .
O5 O 0.0712(3) -0.2670(3) 0.27754(19) 0.0349(10) Uani 1 1 d . . .
O6 O 0.0475(3) 0.2072(2) 0.08843(16) 0.0193(8) Uani 1 1 d . . .
O7 O -0.1688(3) 0.1465(3) 0.25402(17) 0.0218(8) Uani 1 1 d . . .
O8 O -0.3462(3) 0.2053(3) 0.3102(2) 0.0384(11) Uani 1 1 d . . .
O9 O 0.1874(3) 0.1843(3) -0.00156(16) 0.0211(8) Uani 1 1 d . . .
O10 O 0.1415(3) 0.1862(2) 0.18259(17) 0.0200(8) Uani 1 1 d . . .
O11 O -0.0368(4) 0.3971(3) 0.11862(19) 0.0371(11) Uani 1 1 d . . .
O12 O -0.1209(3) 0.3268(3) 0.24343(18) 0.0276(9) Uani 1 1 d . . .
O13 O 0.2416(3) 0.0348(3) 0.21603(18) 0.0241(8) Uani 1 1 d . . .
O14 O -0.1947(3) 0.0628(3) 0.38333(17) 0.0249(9) Uani 1 1 d . . .
O15 O -0.2862(4) 0.3574(4) 0.3469(2) 0.0562(15) Uani 1 1 d . . .
O16 O -0.1577(3) -0.1135(3) 0.39368(19) 0.0327(10) Uani 1 1 d . . .
O18 O 0.3062(3) 0.1419(3) 0.08719(17) 0.0214(8) Uani 1 1 d . . .
O19 O 0.0645(3) 0.0147(2) 0.06494(17) 0.0210(8) Uani 1 1 d . . .
O20 O 0.1245(3) -0.0794(2) 0.17462(17) 0.0218(8) Uani 1 1 d . . .
O21 O 0.4424(3) 0.2431(3) 0.09859(19) 0.0287(9) Uani 1 1 d . . .
O22 O -0.1755(3) -0.0645(3) 0.2628(2) 0.0344(10) Uani 1 1 d . . .
O23 O 0.6407(14) 0.8968(12) 0.3384(8) 0.258(8) Uani 1 1 d . . .
O17A O -0.3314(10) 0.4834(10) 0.4285(7) 0.046(5) Uani 0.345(14) 1 d P B 1
O17B O -0.4878(10) 0.403(2) 0.4699(6) 0.259(16) Uani 0.655(14) 1 d P B 2
H20 H -0.243(4) 0.093(4) 0.203(3) 0.023(15) Uiso 1 1 d . . .

loop_
_atom_site_aniso_label
_atom_site_aniso_U_11
_atom_site_aniso_U_22
_atom_site_aniso_U_33
_atom_site_aniso_U_23
_atom_site_aniso_U_13
_atom_site_aniso_U_12
C1 0.021(3) 0.028(3) 0.018(3) -0.002(2) 0.000(2) -0.005(2)
C2 0.041(4) 0.025(3) 0.022(3) -0.001(2) -0.009(3) -0.004(3)
C3 0.063(5) 0.021(3) 0.034(4) -0.002(3) -0.017(3) -0.002(3)
C4 0.070(5) 0.028(3) 0.024(3) 0.003(3) -0.017(3) 0.006(3)
C5 0.044(4) 0.033(3) 0.018(3) -0.002(3) -0.007(3) 0.002(3)
C6 0.029(3) 0.024(3) 0.017(3) 0.000(2) -0.004(2) 0.000(2)
C7 0.025(3) 0.026(3) 0.014(3) 0.000(2) -0.006(2) 0.000(2)
C8 0.022(3) 0.024(3) 0.017(3) -0.006(2) -0.005(2) 0.004(2)
C9 0.021(3) 0.025(3) 0.019(3) -0.004(2) -0.003(2) 0.002(2)
C10 0.029(3) 0.026(3) 0.023(3) -0.008(2) -0.003(2) -0.001(2)
C11 0.067(5) 0.022(3) 0.028(3) -0.008(3) -0.014(3) 0.000(3)
C12 0.022(3) 0.016(3) 0.016(3) -0.002(2) -0.004(2) -0.006(2)
C13 0.028(3) 0.015(3) 0.019(3) -0.004(2) -0.007(2) -0.005(2)
C14 0.030(3) 0.022(3) 0.018(3) -0.005(2) -0.002(2) -0.006(2)
C15 0.043(4) 0.021(3) 0.014(3) -0.001(2) -0.008(3) -0.008(3)
C16 0.031(3) 0.018(3) 0.023(3) -0.001(2) -0.011(2) -0.006(2)
C17 0.031(3) 0.013(3) 0.019(3) -0.004(2) -0.008(2) -0.004(2)
C18 0.025(3) 0.018(3) 0.023(3) 0.001(2) -0.011(2) -0.002(2)
C19 0.018(3) 0.029(3) 0.023(3) -0.005(2) -0.005(2) 0.003(2)
C20 0.021(3) 0.032(3) 0.020(3) -0.001(2) -0.005(2) -0.003(2)
C21 0.020(3) 0.052(4) 0.027(3) -0.001(3) -0.002(3) -0.002(3)
C22 0.024(3) 0.034(3) 0.019(3) -0.007(2) 0.001(2) -0.002(3)
C23 0.017(3) 0.029(3) 0.013(3) -0.003(2) 0.002(2) -0.009(2)
C24 0.023(3) 0.031(3) 0.015(3) -0.008(2) 0.000(2) -0.002(2)
C25 0.018(3) 0.045(4) 0.019(3) -0.008(3) -0.004(2) 0.002(3)
C26 0.022(3) 0.052(4) 0.021(3) -0.012(3) -0.006(2) -0.006(3)
C27 0.026(3) 0.038(3) 0.022(3) -0.012(3) 0.001(2) -0.014(3)
C28 0.025(3) 0.029(3) 0.017(3) -0.009(2) -0.001(2) -0.008(2)
C29 0.034(3) 0.024(3) 0.025(3) -0.010(2) -0.002(3) -0.012(3)
C30 0.036(4) 0.030(3) 0.044(4) -0.015(3) -0.011(3) -0.001(3)
C31 0.055(4) 0.019(3) 0.033(4) -0.003(3) -0.019(3) 0.000(3)
C32 0.043(4) 0.028(3) 0.047(4) -0.009(3) -0.020(3) 0.009(3)
C33 0.033(3) 0.031(3) 0.033(3) -0.006(3) -0.013(3) 0.003(3)
C34 0.017(3) 0.047(4) 0.021(3) -0.002(3) -0.005(2) -0.006(3)
C35 0.024(3) 0.049(4) 0.026(3) 0.002(3) -0.005(3) -0.008(3)
C36 0.034(4) 0.055(4) 0.029(4) 0.002(3) -0.002(3) -0.013(3)
C37 0.037(4) 0.061(5) 0.022(3) 0.007(3) -0.002(3) -0.013(3)
C38 0.025(3) 0.077(6) 0.021(3) -0.008(3) -0.001(3) -0.006(3)
C39 0.022(3) 0.061(5) 0.025(3) -0.009(3) -0.002(3) -0.004(3)
C40 0.027(3) 0.073(5) 0.020(3) -0.009(3) 0.000(3) 0.000(3)
C41 0.059(5) 0.074(6) 0.029(4) -0.014(4) 0.005(4) 0.023(4)
C42 0.120(9) 0.063(6) 0.034(4) -0.012(4) 0.002(5) 0.043(6)
C43 0.080(8) 0.095(8) 0.082(7) -0.023(6) 0.016(6) 0.015(7)
C44 0.043(4) 0.035(4) 0.039(4) 0.000(3) -0.005(3) -0.012(3)
C45 0.019(3) 0.029(3) 0.012(3) -0.003(2) -0.001(2) 0.001(2)
C46 0.022(3) 0.026(3) 0.018(3) -0.005(2) 0.000(2) -0.002(2)
C47 0.021(3) 0.042(4) 0.023(3) -0.009(3) -0.006(2) -0.004(3)
C48 0.019(3) 0.045(4) 0.027(3) -0.012(3) -0.004(2) 0.005(3)
C49 0.027(3) 0.036(3) 0.022(3) -0.007(3) -0.001(2) 0.004(3)
C50 0.026(3) 0.030(3) 0.018(3) -0.006(2) -0.003(2) -0.003(2)
C51 0.030(3) 0.022(3) 0.017(3) -0.003(2) -0.002(2) 0.001(2)
C52 0.032(3) 0.024(3) 0.021(3) -0.010(2) -0.010(2) 0.003(2)
C53 0.028(3) 0.020(3) 0.023(3) -0.008(2) -0.009(2) -0.003(2)
C54 0.030(3) 0.022(3) 0.022(3) -0.003(2) -0.006(2) -0.001(2)
C55 0.029(4) 0.040(4) 0.052(4) -0.016(3) -0.011(3) -0.005(3)
C56 0.083(7) 0.050(5) 0.054(5) -0.007(4) -0.019(5) -0.010(5)
C57 0.041(4) 0.051(5) 0.068(6) -0.014(4) -0.008(4) 0.001(4)
C58 0.078(7) 0.051(5) 0.069(6) -0.022(5) 0.009(5) -0.002(5)
C59 0.075(6) 0.044(5) 0.046(5) -0.014(4) -0.001(4) -0.007(4)
C60 0.075(6) 0.025(4) 0.057(5) -0.011(3) -0.015(4) 0.003(4)
C61 0.073(8) 0.070(8) 0.191(16) -0.030(9) -0.010(9) 0.004(7)
C62 0.071(10) 0.048(8) 0.28(3) 0.005(11) 0.063(13) -0.006(7)
C63 0.058(8) 0.094(12) 0.22(2) 0.080(12) -0.008(11) 0.025(9)
C64 0.062(7) 0.135(12) 0.106(9) 0.023(8) -0.033(7) -0.010(7)
C65 0.078(7) 0.057(6) 0.088(7) 0.004(5) -0.033(6) 0.002(5)
C66 0.092(8) 0.090(8) 0.070(7) 0.013(6) -0.012(6) -0.012(7)
C67 0.121(12) 0.107(10) 0.086(9) -0.019(8) -0.002(8) 0.023(9)
C68 0.097(11) 0.207(19) 0.107(11) -0.043(12) 0.010(10) 0.060(13)
C69 0.048(7) 0.24(2) 0.063(8) -0.039(10) 0.003(6) 0.051(10)
C70 0.070(8) 0.192(16) 0.056(7) 0.002(8) 0.012(6) -0.024(9)
C71 0.089(9) 0.165(14) 0.070(8) -0.066(9) 0.002(7) -0.001(9)
C72 0.071(8) 0.213(16) 0.052(6) -0.061(8) 0.002(6) 0.047(9)
C73 0.038(6) 0.244(19) 0.052(7) -0.043(9) 0.004(5) -0.020(9)
C74 0.082(8) 0.124(10) 0.049(6) 0.024(6) -0.025(5) -0.029(7)
C75 0.069(7) 0.182(13) 0.032(5) 0.014(6) -0.016(5) -0.045(8)
C76 0.022(3) 0.032(4) 0.053(4) -0.006(3) -0.008(3) 0.001(3)
C77 0.020(4) 0.093(7) 0.101(7) -0.075(6) -0.007(4) 0.012(4)
C78 0.104(7) 0.062(5) 0.021(3) -0.007(3) 0.000(4) -0.067(5)
C79 0.054(5) 0.034(4) 0.046(4) -0.003(3) -0.022(4) -0.003(3)
C80 0.024(3) 0.049(4) 0.051(4) -0.003(3) -0.004(3) 0.002(3)
C81 0.036(4) 0.099(7) 0.058(5) -0.014(5) -0.009(4) -0.016(4)
C82 0.041(5) 0.089(7) 0.039(4) -0.009(4) -0.004(4) -0.022(5)
C83 0.041(5) 0.120(9) 0.037(5) 0.008(5) -0.008(4) -0.036(5)
Cl1 0.0545(11) 0.0387(10) 0.0532(11) -0.0079(8) -0.0053(9) 0.0125(8)
Cl2 0.0700(13) 0.0298(9) 0.0568(12) -0.0128(8) 0.0052(10) 0.0051(9)
Cl3 0.0241(7) 0.0500(9) 0.0275(8) -0.0142(7) -0.0075(6) -0.0031(7)
Ho1 0.01894(13) 0.02178(13) 0.01308(12) -0.00025(10) -0.00240(10) -0.00318(10)
Ho2 0.02185(14) 0.03541(16) 0.01737(13) -0.00574(11) -0.00187(11) 0.00635(11)
Ho3 0.01896(13) 0.01858(13) 0.01344(12) -0.00262(9) -0.00283(10) -0.00205(10)
Ho4 0.01704(13) 0.01927(13) 0.01409(12) -0.00400(9) -0.00263(9) -0.00176(10)
N1 0.022(2) 0.022(2) 0.015(2) -0.0041(18) -0.0005(19) -0.0024(19)
N3 0.023(2) 0.018(2) 0.020(2) -0.0016(18) -0.0040(19) 0.0002(19)
N4 0.030(3) 0.023(2) 0.024(3) -0.011(2) 0.000(2) -0.005(2)
N2 0.027(3) 0.058(4) 0.020(3) -0.010(3) -0.003(2) 0.005(3)
N5 0.026(3) 0.023(2) 0.017(2) -0.0029(19) -0.0031(19) -0.005(2)
N6 0.108(7) 0.035(4) 0.077(6) -0.007(4) -0.008(5) -0.008(4)
N7 0.098(7) 0.071(6) 0.120(8) -0.015(6) -0.040(6) 0.008(5)
N8 0.086(7) 0.200(13) 0.057(6) -0.004(7) -0.020(5) -0.010(8)
N9 0.084(8) 0.277(18) 0.053(6) -0.058(9) 0.014(5) -0.032(10)
N10 0.071(6) 0.055(5) 0.098(6) -0.005(4) -0.031(5) -0.004(4)
O1 0.0194(19) 0.0186(19) 0.0142(18) -0.0016(14) 0.0010(15) -0.0054(15)
O2 0.031(2) 0.0195(19) 0.0145(19) 0.0010(15) -0.0050(16) -0.0009(16)
O3 0.0193(19) 0.026(2) 0.0156(18) -0.0071(15) -0.0044(15) 0.0013(16)
O4 0.028(2) 0.030(2) 0.021(2) -0.0099(17) -0.0001(17) 0.0046(18)
O5 0.063(3) 0.024(2) 0.020(2) -0.0046(17) -0.015(2) -0.002(2)
O6 0.0197(19) 0.025(2) 0.0113(18) -0.0020(15) -0.0023(15) -0.0034(16)
O7 0.019(2) 0.027(2) 0.0190(19) -0.0047(16) -0.0038(16) -0.0004(16)
O8 0.025(2) 0.061(3) 0.025(2) -0.010(2) -0.0021(18) 0.012(2)
O9 0.022(2) 0.027(2) 0.0127(18) -0.0043(15) -0.0003(15) -0.0017(16)
O10 0.0171(19) 0.023(2) 0.0203(19) -0.0063(16) -0.0044(15) -0.0036(15)
O11 0.065(3) 0.023(2) 0.023(2) 0.0000(17) -0.012(2) -0.018(2)
O12 0.035(2) 0.022(2) 0.022(2) -0.0020(16) -0.0037(18) 0.0057(17)
O13 0.022(2) 0.025(2) 0.024(2) -0.0031(16) -0.0074(16) -0.0007(16)
O14 0.022(2) 0.033(2) 0.0146(19) 0.0003(16) -0.0014(16) -0.0022(17)
O15 0.061(3) 0.059(3) 0.030(3) -0.004(2) 0.009(2) 0.033(3)
O16 0.035(2) 0.032(2) 0.024(2) 0.0023(18) -0.0030(18) -0.0056(19)
O18 0.019(2) 0.027(2) 0.0165(19) -0.0025(16) -0.0035(15) -0.0009(16)
O19 0.024(2) 0.0171(19) 0.0210(19) -0.0032(15) -0.0061(16) -0.0007(15)
O20 0.027(2) 0.022(2) 0.0172(19) -0.0046(15) -0.0071(16) -0.0020(16)
O21 0.022(2) 0.033(2) 0.035(2) -0.0123(19) -0.0089(18) -0.0035(18)
O22 0.034(2) 0.033(2) 0.035(2) -0.0005(19) -0.013(2) -0.0088(19)
O23 0.30(2) 0.266(19) 0.197(15) -0.077(14) 0.008(14) -0.052(15)
O17A 0.029(8) 0.050(9) 0.059(10) -0.017(7) -0.004(7) -0.005(6)
O17B 0.078(10) 0.56(4) 0.061(9) -0.003(15) 0.012(7) 0.110(17)

loop_
_atom_type_symbol
_atom_type_description
_atom_type_scat_dispersion_real
_atom_type_scat_dispersion_imag
_atom_type_scat_source
C C 0.0033 0.0016 'International Tables Vol C Tables 4.2.6.8 and 6.1.1.4'
H H 0.0000 0.0000 'International Tables Vol C Tables 4.2.6.8 and 6.1.1.4'
N N 0.0061 0.0033 'International Tables Vol C Tables 4.2.6.8 and 6.1.1.4'
O O 0.0106 0.0060 'International Tables Vol C Tables 4.2.6.8 and 6.1.1.4'
Cl Cl 0.1484 0.1585 'International Tables Vol C Tables 4.2.6.8 and 6.1.1.4'
Ho Ho -0.2175 4.6783 'International Tables Vol C Tables 4.2.6.8 and 6.1.1.4'

loop_
_geom_angle_atom_site_label_1
_geom_angle_atom_site_label_2
_geom_angle_atom_site_label_3
_geom_angle
_geom_angle_site_symmetry_1
_geom_angle_site_symmetry_3
O2 C1 C6 123.0(5) . .
O2 C1 C2 119.4(5) . .
C6 C1 C2 117.5(5) . .
O5 C2 C3 124.8(6) . .
O5 C2 C1 115.0(5) . .
C3 C2 C1 120.1(5) . .
C2 C3 C4 122.2(6) . .
C2 C3 H3 118.9 . .
C4 C3 H3 118.9 . .
C5 C4 C3 118.0(6) . .
C5 C4 H4 121.0 . .
C3 C4 H4 121.0 . .
C4 C5 C6 121.9(6) . .
C4 C5 H5 119.1 . .
C6 C5 H5 119.1 . .
C5 C6 C1 120.1(5) . .
C5 C6 C7 117.7(5) . .
C1 C6 C7 122.2(5) . .
N1 C7 C6 126.2(5) . .
N1 C7 H7 116.9 . .
C6 C7 H7 116.9 . .
N1 C8 C9 107.9(4) . .
N1 C8 H8A 110.1 . .
C9 C8 H8A 110.1 . .
N1 C8 H8B 110.1 . .
C9 C8 H8B 110.1 . .
H8A C8 H8B 108.4 . .
O3 C9 C10 110.7(4) . .
O3 C9 C8 109.3(4) . .
C10 C9 C8 110.8(5) . .
O3 C9 H9 112(3) . .
C10 C9 H9 107(3) . .
C8 C9 H9 107(3) . .
O4 C10 C9 108.4(5) . .
O4 C10 H10A 110.0 . .
C9 C10 H10A 110.0 . .
O4 C10 H10B 110.0 . .
C9 C10 H10B 110.0 . .
H10A C10 H10B 108.4 . .
O5 C11 H11A 109.5 . .
O5 C11 H11B 109.5 . .
H11A C11 H11B 109.5 . .
O5 C11 H11C 109.5 . .
H11A C11 H11C 109.5 . .
H11B C11 H11C 109.5 . .
O6 C12 C17 124.1(5) . .
O6 C12 C13 117.5(5) . .
C17 C12 C13 118.3(5) . .
O9 C13 C14 126.2(5) . .
O9 C13 C12 112.1(4) . .
C14 C13 C12 121.8(5) . .
C13 C14 C15 119.1(5) . .
C13 C14 H14 120.5 . .
C15 C14 H14 120.5 . .
C16 C15 C14 120.7(5) . .
C16 C15 H15 119.6 . .
C14 C15 H15 119.6 . .
C15 C16 C17 120.6(5) . .
C15 C16 H16 119.7 . .
C17 C16 H16 119.7 . .
C12 C17 C16 119.1(5) . .
C12 C17 C18 122.6(5) . .
C16 C17 C18 118.0(5) . .
N3 C18 C17 125.3(5) . .
N3 C18 H18 117.3 . .
C17 C18 H18 117.3 . .
N3 C19 C20 108.6(4) . .
N3 C19 H19A 110.0 . .
C20 C19 H19A 110.0 . .
N3 C19 H19B 110.0 . .
C20 C19 H19B 110.0 . .
H19A C19 H19B 108.4 . .
O7 C20 C21 108.8(5) . .
O7 C20 C19 109.1(4) . .
C21 C20 C19 111.9(5) . .
O7 C20 H20 111(3) . .
C21 C20 H20 109(3) . .
C19 C20 H20 107(3) . .
O8 C21 C20 109.8(5) . .
O8 C21 H21A 109.7 . .
C20 C21 H21A 109.7 . .
O8 C21 H21B 109.7 . .
C20 C21 H21B 109.7 . .
H21A C21 H21B 108.2 . .
O9 C22 H22A 109.5 . .
O9 C22 H22B 109.5 . .
H22A C22 H22B 109.5 . .
O9 C22 H22C 109.5 . .
H22A C22 H22C 109.5 . .
H22B C22 H22C 109.5 . .
O10 C23 C28 122.6(5) . .
O10 C23 C24 118.3(5) . .
C28 C23 C24 119.0(5) . .
O13 C24 C25 126.1(5) . .
O13 C24 C23 113.3(5) . .
C25 C24 C23 120.6(5) . .
C24 C25 C26 119.7(6) . .
C24 C25 H25 120.1 . .
C26 C25 H25 120.1 . .
C27 C26 C25 120.6(5) . .
C27 C26 H26 119.7 . .
C25 C26 H26 119.7 . .
C26 C27 C28 120.9(5) . .
C26 C27 H27 119.5 . .
C28 C27 H27 119.5 . .
C23 C28 C27 119.0(5) . .
C23 C28 C29 121.2(5) . .
C27 C28 C29 119.8(5) . .
N4 C29 C28 126.2(5) . .
N4 C29 H29 116.9 . .
C28 C29 H29 116.9 . .
N4 C30 C31 110.5(5) . .
N4 C30 H30A 109.6 . .
C31 C30 H30A 109.6 . .
N4 C30 H30B 109.6 . .
C31 C30 H30B 109.6 . .
H30A C30 H30B 108.1 . .
O11 C31 C30 107.1(5) . .
O11 C31 C32 109.1(5) . .
C30 C31 C32 114.0(5) . .
O11 C31 H31 110(4) . .
C30 C31 H31 109(4) . .
C32 C31 H31 108(4) . .
O12 C32 C31 109.9(5) . .
O12 C32 H32A 109.7 . .
C31 C32 H32A 109.7 . .
O12 C32 H32B 109.7 . .
C31 C32 H32B 109.7 . .
H32A C32 H32B 108.2 . .
O13 C33 H33A 109.5 . .
O13 C33 H33B 109.5 . .
H33A C33 H33B 109.5 . .
O13 C33 H33C 109.5 . .
H33A C33 H33C 109.5 . .
H33B C33 H33C 109.5 . .
O14 C34 C39 124.4(6) . .
O14 C34 C35 118.2(5) . .
C39 C34 C35 117.4(6) . .
C36 C35 O16 124.2(6) . .
C36 C35 C34 123.0(6) . .
O16 C35 C34 112.8(5) . .
C35 C36 C37 118.3(7) . .
C35 C36 H36 120.8 . .
C37 C36 H36 120.8 . .
C38 C37 C36 122.5(6) . .
C38 C37 H37 118.8 . .
C36 C37 H37 118.8 . .
C37 C38 C39 120.0(6) . .
C37 C38 H38 120.0 . .
C39 C38 H38 120.0 . .
C34 C39 C40 124.0(6) . .
C34 C39 C38 118.8(7) . .
C40 C39 C38 117.1(6) . .
N2 C40 C39 127.5(6) . .
N2 C40 H40 116.2 . .
C39 C40 H40 116.2 . .
N2 C41 C42 109.9(6) . .
N2 C41 H41A 109.7 . .
C42 C41 H41A 109.7 . .
N2 C41 H41B 109.7 . .
C42 C41 H41B 109.7 . .
H41A C41 H41B 108.2 . .
C43 C42 O15 110.8(8) . .
C43 C42 C41 115.6(9) . .
O15 C42 C41 102.6(7) . .
C43 C42 H42 109.2 . .
O15 C42 H42 109.2 . .
C41 C42 H42 109.2 . .
O17A C43 C42 110.8(11) . .
O17A C43 O17B 112.5(14) . .
C42 C43 O17B 98.0(13) . .
O17A C43 H43A 109.5 . .
C42 C43 H43A 109.5 . .
O17B C43 H43A 116.0 . .
O17A C43 H43B 109.5 . .
C42 C43 H43B 109.5 . .
O17B C43 H43B 11.8 . .
H43A C43 H43B 108.1 . .
O16 C44 H44A 109.5 . .
O16 C44 H44B 109.5 . .
H44A C44 H44B 109.5 . .
O16 C44 H44C 109.5 . .
H44A C44 H44C 109.5 . .
H44B C44 H44C 109.5 . .
O18 C45 C50 123.1(5) . .
O18 C45 C46 120.0(5) . .
C50 C45 C46 116.9(5) . .
C47 C46 O21 126.1(5) . .
C47 C46 C45 121.0(5) . .
O21 C46 C45 112.9(5) . .
C46 C47 C48 121.3(6) . .
C46 C47 H47 119.3 . .
C48 C47 H47 119.3 . .
C49 C48 C47 118.9(6) . .
C49 C48 H48 120.5 . .
C47 C48 H48 120.5 . .
C48 C49 C50 121.4(6) . .
C48 C49 H49 119.3 . .
C50 C49 H49 119.3 . .
C49 C50 C45 120.0(5) . .
C49 C50 C51 118.3(5) . .
C45 C50 C51 121.6(5) . .
N5 C51 C50 125.8(5) . .
N5 C51 H51 117.1 . .
C50 C51 H51 117.1 . .
N5 C52 C53 109.6(4) . .
N5 C52 H52A 109.8 . .
C53 C52 H52A 109.8 . .
N5 C52 H52B 109.8 . .
C53 C52 H52B 109.8 . .
H52A C52 H52B 108.2 . .
O19 C53 C52 106.4(4) . .
O19 C53 C54 108.9(4) . .
C52 C53 C54 113.6(5) . .
O19 C53 H53 106(3) . .
C52 C53 H53 114(3) . .
C54 C53 H53 108(3) . .
O20 C54 C53 108.8(4) . .
O20 C54 H54A 109.9 . .
C53 C54 H54A 109.9 . .
O20 C54 H54B 109.9 . .
C53 C54 H54B 109.9 . .
H54A C54 H54B 108.3 . .
O21 C55 H55A 109.5 . .
O21 C55 H55B 109.5 . .
H55A C55 H55B 109.5 . .
O21 C55 H55C 109.5 . .
H55A C55 H55C 109.5 . .
H55B C55 H55C 109.5 . .
C57 C56 N6 122.5(9) . .
C57 C56 H56 118.7 . .
N6 C56 H56 118.7 . .
C56 C57 C58 118.7(9) . .
C56 C57 H57 120.6 . .
C58 C57 H57 120.6 . .
C57 C58 C59 121.3(9) . .
C57 C58 H58 119.4 . .
C59 C58 H58 119.4 . .
C60 C59 C58 120.3(9) . .
C60 C59 H59 119.9 . .
C58 C59 H59 119.9 . .
C59 C60 N6 119.3(9) . .
C59 C60 H60 120.4 . .
N6 C60 H60 120.4 . .
N7 C61 C62 123.4(16) . .
N7 C61 H61 118.3 . .
C62 C61 H61 118.3 . .
C63 C62 C61 116.0(15) . .
C63 C62 H62 122.0 . .
C61 C62 H62 122.0 . .
C64 C63 C62 122.1(17) . .
C64 C63 H63 119.0 . .
C62 C63 H63 119.0 . .
C65 C64 C63 117.7(16) . .
C65 C64 H64 121.1 . .
C63 C64 H64 121.1 . .
N7 C65 C64 123.7(12) . .
N7 C65 H65 118.2 . .
C64 C65 H65 118.2 . .
C67 C66 N8 125.4(13) . .
C67 C66 H66 117.3 . .
N8 C66 H66 117.3 . .
C68 C67 C66 116.3(16) . .
C68 C67 H67 121.9 . .
C66 C67 H67 121.9 . .
C67 C68 C69 123.4(18) . .
C67 C68 H68 118.3 . .
C69 C68 H68 118.3 . .
C70 C69 C68 116.3(14) . .
C70 C69 H69 121.9 . .
C68 C69 H69 121.9 . .
C69 C70 N8 126.8(15) . .
C69 C70 H70 116.6 . .
N8 C70 H70 116.6 . .
C72 C71 N9 120.3(15) . .
C72 C71 H71 119.8 . .
N9 C71 H71 119.8 . .
C71 C72 C73 116.1(15) . .
C71 C72 H72 121.9 . .
C73 C72 H72 121.9 . .
C74 C73 C72 127.4(12) . .
C74 C73 H73 116.3 . .
C72 C73 H73 116.3 . .
C75 C74 C73 114.5(13) . .
C75 C74 H74 122.7 . .
C73 C74 H74 122.7 . .
C74 C75 N9 126.1(14) . .
C74 C75 H75 116.9 . .
N9 C75 H75 116.9 . .
N10 C76 C77 116.4(7) . .
N10 C76 H76 121.8 . .
C77 C76 H76 121.8 . .
C76 C77 C78 125.6(7) . .
C76 C77 H77 117.2 . .
C78 C77 H77 117.2 . .
C77 C78 C79 116.0(7) . .
C77 C78 H78 122.0 . .
C79 C78 H78 122.0 . .
C80 C79 C78 117.0(7) . .
C80 C79 H79 121.5 . .
C78 C79 H79 121.5 . .
C79 C80 N10 119.3(7) . .
C79 C80 H80 120.3 . .
N10 C80 H80 120.3 . .
C82 C81 C83 119.9(10) . 2_676
C82 C81 H81 120.1 . .
C83 C81 H81 120.1 2_676 .
C83 C82 C81 118.0(9) . .
C83 C82 H82 121.0 . .
C81 C82 H82 121.0 . .
C82 C83 C81 122.1(9) . 2_676
C82 C83 H83 119.0 . .
C81 C83 H83 119.0 2_676 .
O2 Ho1 O1 82.30(13) . .
O2 Ho1 O22 87.92(14) . .
O1 Ho1 O22 83.89(13) . .
O2 Ho1 O3 120.55(13) . .
O1 Ho1 O3 80.06(12) . .
O22 Ho1 O3 144.57(13) . .
O2 Ho1 O14 137.34(13) . .
O1 Ho1 O14 139.79(13) . .
O22 Ho1 O14 100.84(14) . .
O3 Ho1 O14 73.29(13) . .
O2 Ho1 O7 152.47(12) . .
O1 Ho1 O7 71.24(12) . .
O22 Ho1 O7 81.97(13) . .
O3 Ho1 O7 63.02(12) . .
O14 Ho1 O7 70.00(12) . .
O2 Ho1 N1 72.97(14) . .
O1 Ho1 N1 119.84(13) . .
O22 Ho1 N1 145.92(14) . .
O3 Ho1 N1 68.25(13) . .
O14 Ho1 N1 77.20(14) . .
O7 Ho1 N1 126.90(14) . .
O2 Ho1 O16 79.30(13) . .
O1 Ho1 O16 150.06(13) . .
O22 Ho1 O16 72.10(14) . .
O3 Ho1 O16 129.76(13) . .
O14 Ho1 O16 64.51(13) . .
O7 Ho1 O16 120.95(13) . .
N1 Ho1 O16 76.69(14) . .
O12 Ho2 O7 74.79(13) . .
O12 Ho2 O14 141.43(13) . .
O7 Ho2 O14 72.35(13) . .
O12 Ho2 O4 85.26(14) . .
O7 Ho2 O4 133.63(13) . .
O14 Ho2 O4 103.26(13) . .
O12 Ho2 O15 80.35(15) . .
O7 Ho2 O15 130.94(16) . .
O14 Ho2 O15 137.37(15) . .
O4 Ho2 O15 84.25(17) . .
O12 Ho2 O3 73.96(13) . .
O7 Ho2 O3 64.06(12) . .
O14 Ho2 O3 73.85(13) . .
O4 Ho2 O3 70.36(12) . .
O15 Ho2 O3 144.92(17) . .
O12 Ho2 O8 100.55(15) . .
O7 Ho2 O8 70.60(14) . .
O14 Ho2 O8 87.13(15) . .
O4 Ho2 O8 155.42(14) . .
O15 Ho2 O8 73.39(19) . .
O3 Ho2 O8 134.21(13) . .
O12 Ho2 N2 144.76(17) . .
O7 Ho2 N2 139.33(16) . .
O14 Ho2 N2 72.49(16) . .
O4 Ho2 N2 74.52(16) . .
O15 Ho2 N2 69.32(17) . .
O3 Ho2 N2 123.12(14) . .
O8 Ho2 N2 87.89(16) . .
O12 Ho3 O10 134.11(13) . .
O12 Ho3 O6 148.16(13) . .
O10 Ho3 O6 69.43(12) . .
O12 Ho3 O1 135.19(13) . .
O10 Ho3 O1 67.89(12) . .
O6 Ho3 O1 67.83(12) . .
O12 Ho3 O3 71.84(12) . .
O10 Ho3 O3 81.26(12) . .
O6 Ho3 O3 139.71(12) . .
O1 Ho3 O3 75.95(12) . .
O12 Ho3 O11 68.54(14) . .
O10 Ho3 O11 113.66(14) . .
O6 Ho3 O11 82.64(13) . .
O1 Ho3 O11 148.06(12) . .
O3 Ho3 O11 135.78(13) . .
O12 Ho3 N3 85.87(14) . .
O10 Ho3 N3 139.30(13) . .
O6 Ho3 N3 70.77(13) . .
O1 Ho3 N3 89.56(13) . .
O3 Ho3 N3 127.14(13) . .
O11 Ho3 N3 68.69(14) . .
O12 Ho3 O7 70.05(13) . .
O10 Ho3 O7 126.22(12) . .
O6 Ho3 O7 116.89(12) . .
O1 Ho3 O7 67.20(12) . .
O3 Ho3 O7 60.44(12) . .
O11 Ho3 O7 120.11(14) . .
N3 Ho3 O7 67.02(13) . .
O12 Ho3 N4 75.14(15) . .
O10 Ho3 N4 67.69(14) . .
O6 Ho3 N4 104.06(13) . .
O1 Ho3 N4 134.66(14) . .
O3 Ho3 N4 88.84(13) . .
O11 Ho3 N4 62.83(15) . .
N3 Ho3 N4 131.47(15) . .
O7 Ho3 N4 139.05(13) . .
O18 Ho4 O10 80.75(13) . .
O18 Ho4 O6 108.00(13) . .
O10 Ho4 O6 69.50(12) . .
O18 Ho4 O19 130.16(13) . .
O10 Ho4 O19 142.95(12) . .
O6 Ho4 O19 80.15(12) . .
O18 Ho4 O20 121.59(13) . .
O10 Ho4 O20 116.58(12) . .
O6 Ho4 O20 130.40(12) . .
O19 Ho4 O20 68.44(12) . .
O18 Ho4 N5 72.46(14) . .
O10 Ho4 N5 148.56(14) . .
O6 Ho4 N5 134.29(13) . .
O19 Ho4 N5 68.48(14) . .
O20 Ho4 N5 67.16(13) . .
O18 Ho4 O1 147.62(12) . .
O10 Ho4 O1 67.50(12) . .
O6 Ho4 O1 67.40(12) . .
O19 Ho4 O1 81.71(12) . .
O20 Ho4 O1 70.79(12) . .
N5 Ho4 O1 134.91(13) . .
O18 Ho4 O13 71.45(12) . .
O10 Ho4 O13 63.19(12) . .
O6 Ho4 O13 132.20(12) . .
O19 Ho4 O13 138.24(12) . .
O20 Ho4 O13 69.96(12) . .
N5 Ho4 O13 92.29(13) . .
O1 Ho4 O13 88.09(12) . .
O18 Ho4 O9 69.34(12) . .
O10 Ho4 O9 108.18(12) . .
O6 Ho4 O9 61.46(11) . .
O19 Ho4 O9 73.07(12) . .
O20 Ho4 O9 134.94(11) . .
N5 Ho4 O9 77.69(13) . .
O1 Ho4 O9 125.70(11) . .
O13 Ho4 O9 140.75(11) . .
C7 N1 C8 118.0(4) . .
C7 N1 Ho1 128.3(4) . .
C8 N1 Ho1 113.6(3) . .
C18 N3 C19 117.6(5) . .
C18 N3 Ho3 131.9(4) . .
C19 N3 Ho3 110.2(3) . .
C29 N4 C30 114.5(5) . .
C29 N4 Ho3 132.0(4) . .
C30 N4 Ho3 113.5(4) . .
C40 N2 C41 116.0(6) . .
C40 N2 Ho2 132.9(5) . .
C41 N2 Ho2 110.9(4) . .
C51 N5 C52 117.8(5) . .
C51 N5 Ho4 126.9(4) . .
C52 N5 Ho4 114.5(3) . .
C56 N6 C60 117.9(8) . .
C61 N7 C65 117.0(11) . .
C70 N8 C66 111.5(13) . .
C75 N9 C71 115.5(12) . .
C76 N10 C80 125.3(8) . .
Ho1 O1 Ho3 98.63(13) . .
Ho1 O1 Ho4 144.11(16) . .
Ho3 O1 Ho4 94.74(12) . .
C1 O2 Ho1 130.2(3) . .
C9 O3 Ho1 119.7(3) . .
C9 O3 Ho2 113.0(3) . .
Ho1 O3 Ho2 96.61(13) . .
C9 O3 Ho3 130.2(3) . .
Ho1 O3 Ho3 96.06(12) . .
Ho2 O3 Ho3 94.08(12) . .
C10 O4 Ho2 115.8(3) . .
C2 O5 C11 116.4(4) . .
C12 O6 Ho4 123.2(3) . .
C12 O6 Ho3 135.6(3) . .
Ho4 O6 Ho3 100.68(13) . .
C20 O7 Ho2 117.2(3) . .
C20 O7 Ho1 128.7(3) . .
Ho2 O7 Ho1 98.00(13) . .
C20 O7 Ho3 117.5(3) . .
Ho2 O7 Ho3 94.42(13) . .
Ho1 O7 Ho3 93.80(12) . .
C21 O8 Ho2 112.4(3) . .
C13 O9 C22 116.6(4) . .
C13 O9 Ho4 115.1(3) . .
C22 O9 Ho4 126.2(3) . .
C23 O10 Ho4 119.2(3) . .
C23 O10 Ho3 138.5(3) . .
Ho4 O10 Ho3 101.88(13) . .
C31 O11 Ho3 106.3(3) . .
C32 O12 Ho2 135.7(4) . .
C32 O12 Ho3 121.3(4) . .
Ho2 O12 Ho3 102.98(15) . .
C24 O13 C33 115.9(4) . .
C24 O13 Ho4 110.3(3) . .
C33 O13 Ho4 130.4(3) . .
C34 O14 Ho2 137.8(4) . .
C34 O14 Ho1 120.7(4) . .
Ho2 O14 Ho1 97.70(13) . .
C42 O15 Ho2 118.1(4) . .
C35 O16 C44 115.7(5) . .
C35 O16 Ho1 116.5(3) . .
C44 O16 Ho1 127.4(4) . .
C45 O18 Ho4 133.1(3) . .
C53 O19 Ho4 108.0(3) . .
C54 O20 Ho4 116.5(3) . .
C46 O21 C55 116.9(5) . .

loop_
_geom_bond_atom_site_label_1
_geom_bond_atom_site_label_2
_geom_bond_distance
_geom_bond_site_symmetry_2
C1 O2 1.330(6) .
C1 C6 1.403(8) .
C1 C2 1.419(8) .
C2 O5 1.361(7) .
C2 C3 1.373(8) .
C3 C4 1.390(9) .
C3 H3 0.9500 .
C4 C5 1.367(9) .
C4 H4 0.9500 .
C5 C6 1.400(8) .
C5 H5 0.9500 .
C6 C7 1.435(8) .
C7 N1 1.275(7) .
C7 H7 0.9500 .
C8 N1 1.453(7) .
C8 C9 1.524(7) .
C8 H8A 0.9900 .
C8 H8B 0.9900 .
C9 O3 1.421(6) .
C9 C10 1.509(8) .
C9 H9 0.96(5) .
C10 O4 1.427(7) .
C10 H10A 0.9900 .
C10 H10B 0.9900 .
C11 O5 1.427(7) .
C11 H11A 0.9800 .
C11 H11B 0.9800 .
C11 H11C 0.9800 .
C12 O6 1.317(6) .
C12 C17 1.397(8) .
C12 C13 1.411(7) .
C13 O9 1.366(6) .
C13 C14 1.369(7) .
C14 C15 1.385(8) .
C14 H14 0.9500 .
C15 C16 1.371(8) .
C15 H15 0.9500 .
C16 C17 1.408(7) .
C16 H16 0.9500 .
C17 C18 1.445(8) .
C18 N3 1.277(7) .
C18 H18 0.9500 .
C19 N3 1.456(7) .
C19 C20 1.517(8) .
C19 H19A 0.9900 .
C19 H19B 0.9900 .
C20 O7 1.421(6) .
C20 C21 1.501(8) .
C20 H20 1.03(6) .
C21 O8 1.439(8) .
C21 H21A 0.9900 .
C21 H21B 0.9900 .
C22 O9 1.434(6) .
C22 H22A 0.9800 .
C22 H22B 0.9800 .
C22 H22C 0.9800 .
C23 O10 1.321(6) .
C23 C28 1.403(8) .
C23 C24 1.412(8) .
C24 O13 1.369(7) .
C24 C25 1.371(8) .
C25 C26 1.396(9) .
C25 H25 0.9500 .
C26 C27 1.358(9) .
C26 H26 0.9500 .
C27 C28 1.403(8) .
C27 H27 0.9500 .
C28 C29 1.438(8) .
C29 N4 1.284(8) .
C29 H29 0.9500 .
C30 N4 1.476(8) .
C30 C31 1.503(9) .
C30 H30A 0.9900 .
C30 H30B 0.9900 .
C31 O11 1.430(7) .
C31 C32 1.510(10) .
C31 H31 0.91(6) .
C32 O12 1.413(7) .
C32 H32A 0.9900 .
C32 H32B 0.9900 .
C33 O13 1.434(7) .
C33 H33A 0.9800 .
C33 H33B 0.9800 .
C33 H33C 0.9800 .
C34 O14 1.332(7) .
C34 C39 1.396(9) .
C34 C35 1.418(9) .
C35 C36 1.364(9) .
C35 O16 1.410(8) .
C36 C37 1.368(10) .
C36 H36 0.9500 .
C37 C38 1.351(10) .
C37 H37 0.9500 .
C38 C39 1.437(9) .
C38 H38 0.9500 .
C39 C40 1.413(10) .
C40 N2 1.264(8) .
C40 H40 0.9500 .
C41 N2 1.482(9) .
C41 C42 1.546(11) .
C41 H41A 0.9900 .
C41 H41B 0.9900 .
C42 C43 1.407(13) .
C42 O15 1.493(10) .
C42 H42 1.0000 .
C43 O17A 1.389(17) .
C43 O17B 1.538(17) .
C43 H43A 0.9900 .
C43 H43B 0.9900 .
C44 O16 1.426(8) .
C44 H44A 0.9800 .
C44 H44B 0.9800 .
C44 H44C 0.9800 .
C45 O18 1.303(6) .
C45 C50 1.414(8) .
C45 C46 1.425(8) .
C46 C47 1.360(8) .
C46 O21 1.361(7) .
C47 C48 1.396(9) .
C47 H47 0.9500 .
C48 C49 1.366(9) .
C48 H48 0.9500 .
C49 C50 1.401(8) .
C49 H49 0.9500 .
C50 C51 1.453(8) .
C51 N5 1.271(7) .
C51 H51 0.9500 .
C52 N5 1.472(7) .
C52 C53 1.508(8) .
C52 H52A 0.9900 .
C52 H52B 0.9900 .
C53 O19 1.449(6) .
C53 C54 1.510(8) .
C53 H53 0.93(5) .
C54 O20 1.429(6) .
C54 H54A 0.9900 .
C54 H54B 0.9900 .
C55 O21 1.417(7) .
C55 H55A 0.9800 .
C55 H55B 0.9800 .
C55 H55C 0.9800 .
C56 C57 1.321(12) .
C56 N6 1.363(12) .
C56 H56 0.9500 .
C57 C58 1.329(12) .
C57 H57 0.9500 .
C58 C59 1.352(12) .
C58 H58 0.9500 .
C59 C60 1.340(11) .
C59 H59 0.9500 .
C60 N6 1.374(11) .
C60 H60 0.9500 .
C61 N7 1.330(14) .
C61 C62 1.38(2) .
C61 H61 0.9500 .
C62 C63 1.36(3) .
C62 H62 0.9500 .
C63 C64 1.35(2) .
C63 H63 0.9500 .
C64 C65 1.338(13) .
C64 H64 0.9500 .
C65 N7 1.335(13) .
C65 H65 0.9500 .
C66 C67 1.352(15) .
C66 N8 1.398(15) .
C66 H66 0.9500 .
C67 C68 1.335(19) .
C67 H67 0.9500 .
C68 C69 1.39(2) .
C68 H68 0.9500 .
C69 C70 1.30(2) .
C69 H69 0.9500 .
C70 N8 1.388(16) .
C70 H70 0.9500 .
C71 C72 1.355(17) .
C71 N9 1.437(18) .
C71 H71 0.9500 .
C72 C73 1.398(19) .
C72 H72 0.9500 .
C73 C74 1.341(18) .
C73 H73 0.9500 .
C74 C75 1.303(13) .
C74 H74 0.9500 .
C75 N9 1.415(16) .
C75 H75 0.9500 .
C76 N10 1.268(10) .
C76 C77 1.306(12) .
C76 H76 0.9500 .
C77 C78 1.391(12) .
C77 H77 0.9500 .
C78 C79 1.421(12) .
C78 H78 0.9500 .
C79 C80 1.361(10) .
C79 H79 0.9500 .
C80 N10 1.380(10) .
C80 H80 0.9500 .
C81 C82 1.335(12) .
C81 C83 1.399(13) 2_676
C81 H81 0.9500 .
C82 C83 1.327(13) .
C82 H82 0.9500 .
C83 C81 1.399(13) 2_676
C83 H83 0.9500 .
Ho1 O2 2.246(4) .
Ho1 O1 2.285(3) .
Ho1 O22 2.343(4) .
Ho1 O3 2.364(4) .
Ho1 O14 2.377(4) .
Ho1 O7 2.390(4) .
Ho1 N1 2.441(4) .
Ho1 O16 2.488(4) .
Ho2 O12 2.223(4) .
Ho2 O7 2.304(4) .
Ho2 O14 2.329(4) .
Ho2 O4 2.363(4) .
Ho2 O15 2.380(5) .
Ho2 O3 2.381(4) .
Ho2 O8 2.391(4) .
Ho2 N2 2.471(5) .
Ho3 O12 2.283(4) .
Ho3 O10 2.310(4) .
Ho3 O6 2.328(3) .
Ho3 O1 2.423(3) .
Ho3 O3 2.438(3) .
Ho3 O11 2.475(4) .
Ho3 N3 2.482(4) .
Ho3 O7 2.499(4) .
Ho3 N4 2.593(5) .
Ho4 O18 2.210(4) .
Ho4 O10 2.306(3) .
Ho4 O6 2.327(4) .
Ho4 O19 2.396(4) .
Ho4 O20 2.442(4) .
Ho4 N5 2.448(5) .
Ho4 O1 2.448(3) .
Ho4 O13 2.601(4) .
Ho4 O9 2.613(3) .
